data_4515170
loop_
_publ_author_name
'Xue, Hui'
'Cao, Junze'
'Zhao, Liang'
'Hao, Haigang'
'Hong, Maochun'

_publ_section_title
;
 Conformation-Driven Self-Assembly: From a 1D Metal-Organic Polymer to an
 Infinite Double Nanotube.
;
_journal_issue 6
_journal_name_full 'ACS omega'
_journal_page_first 10755
_journal_page_last 10760
_journal_paper_doi 10.1021/acsomega.9b01344
_journal_volume 4
_journal_year 2019
_chemical_formula_sum 'C23 H19 Ag1.5 Cl3 F3 N6 O3 S4'
_chemical_formula_weight 880.84
_space_group_crystal_system triclinic
_space_group_IT_number 2
_space_group_name_Hall '-P 1'
_space_group_name_H-M_alt 'P -1'
_symmetry_space_group_name_Hall '-P 1'
_symmetry_space_group_name_H-M 'P -1'
_atom_sites_solution_hydrogens geom
_audit_creation_method SHELXL-2017/1
_cell_angle_alpha 86.374(3)
_cell_angle_beta 84.081(3)
_cell_angle_gamma 83.451(3)
_cell_formula_units_Z 2
_cell_length_a 8.9673(2)
_cell_length_b 14.7355(6)
_cell_length_c 15.1832(6)
_cell_measurement_reflns_used 6927
_cell_measurement_temperature 100(2)
_cell_measurement_theta_max 73.0260
_cell_measurement_theta_min 4.0790
_cell_volume 1979.86(12)
_computing_cell_refinement
;
CrysAlisPro, Agilent Technologies,
Version 1.171.37.35 (release 13-08-2014 CrysAlis171 .NET)
(compiled Aug 13 2014,18:06:01)
;
_computing_data_collection
;
CrysAlisPro, Agilent Technologies,
Version 1.171.37.35 (release 13-08-2014 CrysAlis171 .NET)
(compiled Aug 13 2014,18:06:01)
;
_computing_data_reduction
;
CrysAlisPro, Agilent Technologies,
Version 1.171.37.35 (release 13-08-2014 CrysAlis171 .NET)
(compiled Aug 13 2014,18:06:01)
;
_computing_molecular_graphics SHELXTL
_computing_publication_material SHELXTL
_computing_structure_refinement 'SHELXL-2017/1 (Sheldrick, 2017)'
_computing_structure_solution 'SHELXL-2017/1 (Sheldrick, 2017)'
_diffrn_ambient_temperature 100(2)
_diffrn_detector_area_resol_mean 10.5594
_diffrn_measured_fraction_theta_full 0.998
_diffrn_measured_fraction_theta_max 0.969
_diffrn_measurement_device_type 'SuperNova, Dual, Cu at zero, Atlas'
_diffrn_measurement_method '\w scans'
_diffrn_radiation_type CuK\a
_diffrn_radiation_wavelength 1.54184
_diffrn_reflns_av_R_equivalents 0.0336
_diffrn_reflns_av_unetI/netI 0.0424
_diffrn_reflns_Laue_measured_fraction_full 0.998
_diffrn_reflns_Laue_measured_fraction_max 0.969
_diffrn_reflns_limit_h_max 8
_diffrn_reflns_limit_h_min -11
_diffrn_reflns_limit_k_max 17
_diffrn_reflns_limit_k_min -17
_diffrn_reflns_limit_l_max 18
_diffrn_reflns_limit_l_min -18
_diffrn_reflns_number 14712
_diffrn_reflns_point_group_measured_fraction_full 0.998
_diffrn_reflns_point_group_measured_fraction_max 0.969
_diffrn_reflns_theta_full 67.684
_diffrn_reflns_theta_max 73.197
_diffrn_reflns_theta_min 4.100
_diffrn_source 'sealed X-ray tube'
_exptl_absorpt_coefficient_mu 10.246
_exptl_absorpt_correction_T_max 1.00000
_exptl_absorpt_correction_T_min 0.56878
_exptl_absorpt_correction_type multi-scan
_exptl_absorpt_process_details
;
CrysAlisPro, Agilent Technologies,
Version 1.171.37.35 (release 13-08-2014 CrysAlis171 .NET)
(compiled Aug 13 2014,18:06:01)
Empirical absorption correction using spherical harmonics,
 implemented in SCALE3 ABSPACK scaling algorithm.
;
_exptl_crystal_colour yellow
_exptl_crystal_density_diffrn 1.478
_exptl_crystal_density_method 'not measured'
_exptl_crystal_description laminar
_exptl_crystal_F_000 871
_exptl_crystal_size_max 0.3
_exptl_crystal_size_mid 0.2
_exptl_crystal_size_min 0.15
_refine_diff_density_max 1.142
_refine_diff_density_min -1.032
_refine_diff_density_rms 0.116
_refine_ls_extinction_method none
_refine_ls_goodness_of_fit_ref 1.038
_refine_ls_hydrogen_treatment constr
_refine_ls_matrix_type full
_refine_ls_number_parameters 394
_refine_ls_number_reflns 7691
_refine_ls_number_restraints 24
_refine_ls_restrained_S_all 1.037
_refine_ls_R_factor_all 0.0602
_refine_ls_R_factor_gt 0.0508
_refine_ls_shift/su_max 0.001
_refine_ls_shift/su_mean 0.000
_refine_ls_structure_factor_coef Fsqd
_refine_ls_weighting_details 'w=1/[\s^2^(Fo^2^)+(0.0511P)^2^+9.5432P] where P=(Fo^2^+2Fc^2^)/3'
_refine_ls_weighting_scheme calc
_refine_ls_wR_factor_gt 0.1272
_refine_ls_wR_factor_ref 0.1329
_reflns_Friedel_coverage 0.000
_reflns_number_gt 6592
_reflns_number_total 7691
_reflns_threshold_expression 'I > 2\s(I)'
_cod_data_source_file ao9b01344_si_001.cif
_cod_data_source_block tpst-ag_sq
_cod_original_formula_sum 'C23 H19 Ag1.50 Cl3 F3 N6 O3 S4'
_cod_database_code 4515170
_shelx_shelxl_version_number 2017/1
_shelx_space_group_comment
;
The symmetry employed for this shelxl refinement is uniquely defined
by the following loop, which should always be used as a source of
symmetry information in preference to the above space-group names.
They are only intended as comments.
;

loop_
_space_group_symop_operation_xyz
'x, y, z'
'-x, -y, -z'

loop_
_atom_site_label
_atom_site_type_symbol
_atom_site_fract_x
_atom_site_fract_y
_atom_site_fract_z
_atom_site_U_iso_or_equiv
_atom_site_adp_type
_atom_site_occupancy
_atom_site_site_symmetry_order
_atom_site_calc_flag
_atom_site_refinement_flags_posn
_atom_site_refinement_flags_adp
_atom_site_refinement_flags_occupancy
Ag1 Ag 2.000000 0.000000 0.500000 0.03536(14) Uani 1 2 d S . P
Cl1 Cl 0.84578(19) 0.36502(10) 0.60504(11) 0.0476(3) Uani 1 1 d . . .
S1 S 1.29538(14) 0.35111(9) 0.72434(9) 0.0306(3) Uani 1 1 d . . .
F1 F 0.8362(5) 0.3774(3) 0.2711(3) 0.0662(12) Uani 1 1 d . . .
O1 O 0.5211(6) 0.4505(4) 0.3050(4) 0.0666(15) Uani 1 1 d . . .
N1 N 1.2456(4) 0.2603(3) 0.5922(3) 0.0259(8) Uani 1 1 d . U .
C1 C 1.1703(5) 0.2011(3) 0.5566(3) 0.0254(10) Uani 1 1 d . . .
Ag2 Ag 0.60628(4) 0.58085(3) 0.97637(3) 0.03513(11) Uani 1 1 d . . .
Cl2 Cl 0.70693(18) 0.47923(13) 0.46694(10) 0.0519(4) Uani 1 1 d . . .
S2 S 1.20274(14) 0.18404(9) 0.44299(8) 0.0303(3) Uani 1 1 d . . .
F2 F 0.7938(5) 0.2978(3) 0.1651(3) 0.0621(11) Uani 1 1 d . . .
O2 O 0.4598(5) 0.3527(3) 0.1951(3) 0.0457(10) Uani 1 1 d . . .
N2 N 1.0663(5) 0.1506(3) 0.5996(3) 0.0282(9) Uani 1 1 d . . .
C2 C 1.0397(5) 0.1648(3) 0.6856(3) 0.0266(10) Uani 1 1 d . . .
Cl3 Cl 0.87846(17) 0.55840(9) 0.59012(10) 0.0419(3) Uani 1 1 d . . .
S3 S 0.91027(14) 0.09642(9) 0.74166(10) 0.0343(3) Uani 1 1 d . . .
F3 F 0.6986(5) 0.2680(4) 0.2979(4) 0.0854(17) Uani 1 1 d . . .
O3 O 0.6166(5) 0.4749(3) 0.1515(3) 0.0501(11) Uani 1 1 d . . .
N3 N 1.1025(5) 0.2245(3) 0.7294(3) 0.0266(8) Uani 1 1 d . . .
C3 C 1.2031(5) 0.2697(3) 0.6788(3) 0.0259(10) Uani 1 1 d . . .
S4 S 0.56426(16) 0.41164(9) 0.21989(9) 0.0358(3) Uani 1 1 d . . .
N4 N 1.7818(5) 0.0748(3) 0.4794(3) 0.0296(9) Uani 1 1 d . U .
C4 C 1.3740(6) 0.2386(4) 0.4138(4) 0.0303(11) Uani 1 1 d . . .
H4A H 1.385852 0.252263 0.348920 0.036 Uiso 1 1 calc R U .
H4B H 1.365005 0.297297 0.443220 0.036 Uiso 1 1 calc R U .
N5 N 0.8000(5) 0.4934(3) 0.9254(3) 0.0299(9) Uani 1 1 d . . .
C5 C 1.5121(5) 0.1795(3) 0.4407(3) 0.0257(10) Uani 1 1 d . . .
N6 N 0.5593(5) 0.3196(3) 0.9623(3) 0.0301(9) Uani 1 1 d . . .
C6 C 1.5563(6) 0.0955(4) 0.4051(4) 0.0372(13) Uani 1 1 d . . .
H6 H 1.495457 0.071824 0.366329 0.045 Uiso 1 1 calc R U .
C7 C 1.6891(6) 0.0461(4) 0.4262(4) 0.0355(12) Uani 1 1 d . . .
H7 H 1.716271 -0.011696 0.401316 0.043 Uiso 1 1 calc R U .
C8 C 1.6044(6) 0.2080(4) 0.4989(4) 0.0375(12) Uani 1 1 d . . .
H8 H 1.576705 0.263889 0.527278 0.045 Uiso 1 1 calc R U .
C9 C 1.7356(6) 0.1554(4) 0.5155(4) 0.0359(12) Uani 1 1 d . . .
H9 H 1.797621 0.177240 0.554773 0.043 Uiso 1 1 calc R U .
C10 C 0.9109(6) 0.1233(4) 0.8560(4) 0.0362(12) Uani 1 1 d . . .
H10A H 0.907472 0.065898 0.893416 0.043 Uiso 1 1 calc R U .
H10B H 1.007462 0.147373 0.862981 0.043 Uiso 1 1 calc R U .
C11 C 0.7837(6) 0.1914(3) 0.8904(4) 0.0294(10) Uani 1 1 d . . .
C12 C 0.7213(7) 0.1808(4) 0.9771(4) 0.0383(13) Uani 1 1 d . . .
H12 H 0.754827 0.129043 1.013328 0.046 Uiso 1 1 calc R U .
C13 C 0.6110(6) 0.2449(4) 1.0107(4) 0.0354(12) Uani 1 1 d . . .
H13 H 0.569455 0.236523 1.070439 0.043 Uiso 1 1 calc R U .
C14 C 0.7279(6) 0.2674(4) 0.8403(4) 0.0298(11) Uani 1 1 d . . .
H14 H 0.766524 0.276579 0.780126 0.036 Uiso 1 1 calc R U .
C15 C 0.6167(6) 0.3294(4) 0.8776(3) 0.0293(10) Uani 1 1 d . . .
H15 H 0.579358 0.380873 0.842250 0.035 Uiso 1 1 calc R U .
C16 C 1.2210(6) 0.3416(4) 0.8389(4) 0.0331(11) Uani 1 1 d . U .
H16A H 1.215597 0.275920 0.855493 0.040 Uiso 1 1 calc R U .
H16B H 1.294419 0.363173 0.875021 0.040 Uiso 1 1 calc R U .
C17 C 1.0677(5) 0.3924(3) 0.8649(3) 0.0270(10) Uani 1 1 d . . .
C18 C 0.9955(6) 0.4574(4) 0.8095(3) 0.0302(11) Uani 1 1 d . . .
H18 H 1.036736 0.468410 0.750168 0.036 Uiso 1 1 calc R U .
C19 C 0.8616(6) 0.5062(4) 0.8422(4) 0.0322(11) Uani 1 1 d . U .
H19 H 0.811853 0.550449 0.803823 0.039 Uiso 1 1 calc R U .
C20 C 1.0013(6) 0.3773(4) 0.9503(3) 0.0305(11) Uani 1 1 d . . .
H20 H 1.047062 0.331956 0.989193 0.037 Uiso 1 1 calc R U .
C21 C 0.8681(6) 0.4287(4) 0.9785(4) 0.0319(11) Uani 1 1 d . . .
H21 H 0.823515 0.417919 1.037175 0.038 Uiso 1 1 calc R U .
C22 C 0.7311(7) 0.3339(4) 0.2400(4) 0.0432(14) Uani 1 1 d . . .
C42 C 0.7571(7) 0.4756(4) 0.5757(4) 0.0408(13) Uani 1 1 d . . .
H42 H 0.663078 0.487795 0.616550 0.049 Uiso 1 1 calc R U .

loop_
_atom_site_aniso_label
_atom_site_aniso_U_11
_atom_site_aniso_U_22
_atom_site_aniso_U_33
_atom_site_aniso_U_23
_atom_site_aniso_U_13
_atom_site_aniso_U_12
Ag1 0.0216(3) 0.0358(3) 0.0486(3) 0.0010(2) -0.0096(2) 0.0011(2)
Cl1 0.0557(9) 0.0348(7) 0.0512(8) 0.0061(6) -0.0113(7) 0.0010(6)
S1 0.0240(6) 0.0318(6) 0.0372(7) -0.0061(5) -0.0032(5) -0.0063(5)
F1 0.043(2) 0.081(3) 0.079(3) -0.008(2) -0.012(2) -0.019(2)
O1 0.051(3) 0.093(4) 0.057(3) -0.031(3) 0.009(2) -0.011(3)
N1 0.0173(18) 0.0270(19) 0.033(2) -0.0040(16) -0.0026(15) -0.0006(15)
C1 0.017(2) 0.025(2) 0.033(3) -0.0016(19) -0.0059(19) 0.0043(17)
Ag2 0.0264(2) 0.0433(2) 0.0371(2) -0.01318(16) -0.00093(15) -0.00565(16)
Cl2 0.0449(8) 0.0697(10) 0.0407(8) 0.0027(7) -0.0139(6) 0.0007(7)
S2 0.0230(6) 0.0371(6) 0.0312(6) -0.0081(5) -0.0032(5) -0.0004(5)
F2 0.070(3) 0.062(3) 0.051(2) -0.0096(19) -0.005(2) 0.010(2)
O2 0.046(2) 0.047(2) 0.046(2) -0.0019(19) -0.0071(19) -0.0127(19)
N2 0.021(2) 0.028(2) 0.036(2) -0.0031(17) -0.0058(17) -0.0008(16)
C2 0.020(2) 0.022(2) 0.037(3) -0.0029(19) -0.002(2) 0.0018(17)
Cl3 0.0432(8) 0.0351(7) 0.0455(7) 0.0008(6) -0.0033(6) 0.0016(5)
S3 0.0250(6) 0.0300(6) 0.0469(8) -0.0007(5) 0.0035(5) -0.0066(5)
F3 0.062(3) 0.100(4) 0.089(3) 0.063(3) -0.013(3) -0.022(3)
O3 0.046(3) 0.039(2) 0.059(3) 0.014(2) 0.011(2) -0.0031(19)
N3 0.023(2) 0.025(2) 0.031(2) -0.0057(16) -0.0024(17) -0.0015(16)
C3 0.021(2) 0.023(2) 0.033(3) -0.0061(19) -0.0045(19) 0.0039(18)
S4 0.0369(7) 0.0359(7) 0.0354(7) -0.0017(5) 0.0001(5) -0.0107(5)
N4 0.025(2) 0.029(2) 0.036(2) -0.0042(17) -0.0068(17) -0.0028(16)
C4 0.024(3) 0.034(3) 0.031(3) 0.000(2) -0.002(2) 0.000(2)
N5 0.024(2) 0.034(2) 0.033(2) -0.0062(18) -0.0041(17) -0.0052(17)
C5 0.022(2) 0.027(2) 0.027(2) 0.0020(19) 0.0016(19) -0.0018(18)
N6 0.025(2) 0.032(2) 0.035(2) -0.0063(18) -0.0032(18) -0.0071(17)
C6 0.032(3) 0.036(3) 0.045(3) -0.012(2) -0.014(2) 0.004(2)
C7 0.032(3) 0.029(3) 0.047(3) -0.009(2) -0.014(2) 0.003(2)
C8 0.031(3) 0.034(3) 0.049(3) -0.011(2) -0.005(2) -0.003(2)
C9 0.023(3) 0.038(3) 0.049(3) -0.011(2) -0.011(2) -0.002(2)
C10 0.027(3) 0.038(3) 0.040(3) 0.005(2) 0.000(2) 0.002(2)
C11 0.025(3) 0.028(2) 0.036(3) -0.001(2) -0.005(2) -0.0074(19)
C12 0.041(3) 0.033(3) 0.038(3) 0.008(2) 0.000(2) -0.004(2)
C13 0.035(3) 0.039(3) 0.031(3) 0.003(2) 0.005(2) -0.011(2)
C14 0.026(3) 0.033(3) 0.032(3) 0.001(2) -0.003(2) -0.009(2)
C15 0.025(2) 0.031(3) 0.034(3) -0.004(2) -0.008(2) -0.0062(19)
C16 0.034(2) 0.031(2) 0.035(2) -0.0028(19) -0.009(2) -0.0004(19)
C17 0.022(2) 0.029(2) 0.032(3) -0.0051(19) -0.0039(19) -0.0076(19)
C18 0.027(3) 0.036(3) 0.027(2) -0.001(2) 0.001(2) -0.004(2)
C19 0.032(2) 0.033(2) 0.032(2) -0.0024(19) -0.006(2) -0.0029(19)
C20 0.030(3) 0.031(3) 0.033(3) 0.003(2) -0.011(2) -0.010(2)
C21 0.027(3) 0.040(3) 0.030(3) -0.005(2) -0.003(2) -0.012(2)
C22 0.046(4) 0.047(3) 0.037(3) 0.007(3) -0.002(3) -0.015(3)
C42 0.041(3) 0.038(3) 0.042(3) 0.002(2) -0.008(3) 0.005(2)

loop_
_atom_type_symbol
_atom_type_description
_atom_type_scat_dispersion_real
_atom_type_scat_dispersion_imag
_atom_type_scat_source
C C 0.0181 0.0091 'International Tables Vol C Tables 4.2.6.8 and 6.1.1.4'
H H 0.0000 0.0000 'International Tables Vol C Tables 4.2.6.8 and 6.1.1.4'
Ag Ag 0.1306 4.2820 'International Tables Vol C Tables 4.2.6.8 and 6.1.1.4'
F F 0.0727 0.0534 'International Tables Vol C Tables 4.2.6.8 and 6.1.1.4'
N N 0.0311 0.0180 'International Tables Vol C Tables 4.2.6.8 and 6.1.1.4'
O O 0.0492 0.0322 'International Tables Vol C Tables 4.2.6.8 and 6.1.1.4'
S S 0.3331 0.5567 'International Tables Vol C Tables 4.2.6.8 and 6.1.1.4'
Cl Cl 0.3639 0.7018 'International Tables Vol C Tables 4.2.6.8 and 6.1.1.4'

loop_
_geom_angle_atom_site_label_1
_geom_angle_atom_site_label_2
_geom_angle_atom_site_label_3
_geom_angle
_geom_angle_site_symmetry_1
_geom_angle_site_symmetry_3
N4 Ag1 N4 180.0 2_956 .
C3 S1 C16 101.1(3) . .
C1 N1 C3 112.8(4) . .
N1 C1 N2 126.6(5) . .
N1 C1 S2 119.6(4) . .
N2 C1 S2 113.8(4) . .
N6 Ag2 N5 169.92(16) 2_667 .
N6 Ag2 Ag2 92.31(12) 2_667 2_667
N5 Ag2 Ag2 95.40(12) . 2_667
C1 S2 C4 101.4(2) . .
C2 N2 C1 113.7(4) . .
N2 C2 N3 126.1(5) . .
N2 C2 S3 113.6(4) . .
N3 C2 S3 120.3(4) . .
C2 S3 C10 103.2(3) . .
C3 N3 C2 113.7(4) . .
N3 C3 N1 127.0(4) . .
N3 C3 S1 120.2(4) . .
N1 C3 S1 112.9(4) . .
O3 S4 O2 115.6(3) . .
O3 S4 O1 114.5(3) . .
O2 S4 O1 113.8(3) . .
O3 S4 C22 104.2(3) . .
O2 S4 C22 103.8(3) . .
O1 S4 C22 102.9(3) . .
C7 N4 C9 115.8(5) . .
C7 N4 Ag1 122.1(4) . .
C9 N4 Ag1 122.0(3) . .
C5 C4 S2 112.2(4) . .
C19 N5 C21 118.5(5) . .
C19 N5 Ag2 120.9(4) . .
C21 N5 Ag2 120.5(4) . .
C6 C5 C8 116.7(5) . .
C6 C5 C4 121.3(5) . .
C8 C5 C4 122.0(5) . .
C15 N6 C13 118.0(5) . .
C15 N6 Ag2 122.6(4) . 2_667
C13 N6 Ag2 119.4(4) . 2_667
C7 C6 C5 119.8(5) . .
N4 C7 C6 123.9(5) . .
C9 C8 C5 119.9(5) . .
N4 C9 C8 123.9(5) . .
C11 C10 S3 115.4(4) . .
C12 C11 C14 117.4(5) . .
C12 C11 C10 119.3(5) . .
C14 C11 C10 123.3(5) . .
C13 C12 C11 119.9(5) . .
N6 C13 C12 122.5(5) . .
C15 C14 C11 120.1(5) . .
N6 C15 C14 122.1(5) . .
C17 C16 S1 117.7(4) . .
C18 C17 C20 118.4(5) . .
C18 C17 C16 123.2(5) . .
C20 C17 C16 118.3(5) . .
C17 C18 C19 118.9(5) . .
N5 C19 C18 122.6(5) . .
C21 C20 C17 119.6(5) . .
N5 C21 C20 122.0(5) . .
F3 C22 F2 109.0(6) . .
F3 C22 F1 107.7(6) . .
F2 C22 F1 106.6(5) . .
F3 C22 S4 111.3(5) . .
F2 C22 S4 110.7(4) . .
F1 C22 S4 111.4(5) . .
Cl2 C42 Cl3 112.1(3) . .
Cl2 C42 Cl1 110.2(3) . .
Cl3 C42 Cl1 109.3(3) . .

loop_
_geom_bond_atom_site_label_1
_geom_bond_atom_site_label_2
_geom_bond_distance
_geom_bond_site_symmetry_2
Ag1 N4 2.176(4) 2_956
Ag1 N4 2.176(4) .
Cl1 C42 1.781(6) .
S1 C3 1.747(5) .
S1 C16 1.800(6) .
F1 C22 1.338(7) .
O1 S4 1.446(5) .
N1 C1 1.333(6) .
N1 C3 1.342(6) .
C1 N2 1.349(7) .
C1 S2 1.749(5) .
Ag2 N6 2.147(4) 2_667
Ag2 N5 2.148(4) .
Ag2 Ag2 3.2191(8) 2_667
Cl2 C42 1.751(6) .
S2 C4 1.816(5) .
F2 C22 1.330(8) .
O2 S4 1.440(4) .
N2 C2 1.329(7) .
C2 N3 1.340(6) .
C2 S3 1.744(5) .
Cl3 C42 1.763(7) .
S3 C10 1.806(6) .
F3 C22 1.306(7) .
O3 S4 1.430(4) .
N3 C3 1.333(7) .
S4 C22 1.817(7) .
N4 C7 1.336(7) .
N4 C9 1.343(7) .
C4 C5 1.507(7) .
N5 C19 1.337(7) .
N5 C21 1.343(7) .
C5 C6 1.381(7) .
C5 C8 1.386(8) .
N6 C15 1.340(7) .
N6 C13 1.349(7) .
C6 C7 1.378(7) .
C8 C9 1.370(8) .
C10 C11 1.505(7) .
C11 C12 1.384(8) .
C11 C14 1.387(7) .
C12 C13 1.369(8) .
C14 C15 1.376(7) .
C16 C17 1.516(7) .
C17 C18 1.381(7) .
C17 C20 1.385(7) .
C18 C19 1.389(7) .
C20 C21 1.383(8) .
